data_1573583
_journal_paper_doi 10.1039/D4CC05070C
_chemical_formula_moiety 'C49 H69 Mg N4 P Si'
_chemical_formula_sum 'C49 H69 Mg N4 P Si'
_chemical_formula_weight 797.45
_space_group_crystal_system triclinic
_space_group_IT_number 2
_space_group_name_Hall '-P 1'
_space_group_name_H-M_alt 'P -1'
_atom_sites_solution_hydrogens geom
_audit_creation_method SHELXL-2018/3
_audit_update_record
;
2024-11-28 deposited with the CCDC.	2025-01-07 downloaded from the CCDC.
;
_cell_angle_alpha 85.417(3)
_cell_angle_beta 85.746(3)
_cell_angle_gamma 80.856(3)
_cell_formula_units_Z 2
_cell_length_a 10.9738(12)
_cell_length_b 12.7041(12)
_cell_length_c 18.1148(19)
_cell_measurement_reflns_used 131794
_cell_measurement_temperature 293(2)
_cell_measurement_theta_max 28.309
_cell_measurement_theta_min 1.883
_cell_volume 2480.5(4)
_computing_cell_refinement 'CrysAlisPro 1.171.39.29d (Rigaku OD, 2017)'
_computing_data_collection 'CrysAlisPro 1.171.39.29d (Rigaku OD, 2017)'
_computing_data_reduction 'CrysAlisPro 1.171.39.29d (Rigaku OD, 2017)'
_computing_molecular_graphics 'Olex2 1.3-alpha (Dolomanov et al., 2009)'
_computing_publication_material Ortep-3
_computing_structure_refinement 'SHELXL-2018/3 (Sheldrick, 2018)'
_computing_structure_solution 'SHELXT 2018/2 (Sheldrick, 2018)'
_diffrn_ambient_temperature 293(2)
_diffrn_measured_fraction_theta_full 0.999
_diffrn_measured_fraction_theta_max 0.999
_diffrn_measurement_device_type Bruker
_diffrn_radiation_type MoK\a
_diffrn_radiation_wavelength 0.71073
_diffrn_reflns_av_R_equivalents 0.0978
_diffrn_reflns_av_unetI/netI 0.0548
_diffrn_reflns_Laue_measured_fraction_full 0.999
_diffrn_reflns_Laue_measured_fraction_max 0.999
_diffrn_reflns_limit_h_max 14
_diffrn_reflns_limit_h_min -14
_diffrn_reflns_limit_k_max 16
_diffrn_reflns_limit_k_min -16
_diffrn_reflns_limit_l_max 24
_diffrn_reflns_limit_l_min -24
_diffrn_reflns_number 131794
_diffrn_reflns_point_group_measured_fraction_full 0.999
_diffrn_reflns_point_group_measured_fraction_max 0.999
_diffrn_reflns_theta_full 25.242
_diffrn_reflns_theta_max 28.309
_diffrn_reflns_theta_min 1.883
_diffrn_source Mo-source
_exptl_absorpt_coefficient_mu 0.127
_exptl_absorpt_correction_T_max 1.0000
_exptl_absorpt_correction_T_min 0.8687
_exptl_absorpt_correction_type multi-scan
_exptl_absorpt_process_details
;
 SADABS 2016/2: Krause, L., Herbst-Irmer, R., Sheldrick G.M. & Stalke D.,
 J. Appl. Cryst. 48 (2015) 3-10
;
_exptl_crystal_colour colorless
_exptl_crystal_density_diffrn 1.068
_exptl_crystal_description plates
_exptl_crystal_F_000 864
_exptl_crystal_size_max 0.840
_exptl_crystal_size_mid 0.230
_exptl_crystal_size_min 0.150
_refine_diff_density_max 0.194
_refine_diff_density_min -0.232
_refine_diff_density_rms 0.035
_refine_ls_extinction_method none
_refine_ls_goodness_of_fit_ref 1.019
_refine_ls_hydrogen_treatment constr
_refine_ls_matrix_type full
_refine_ls_number_parameters 626
_refine_ls_number_reflns 12328
_refine_ls_number_restraints 397
_refine_ls_restrained_S_all 1.031
_refine_ls_R_factor_all 0.1122
_refine_ls_R_factor_gt 0.0550
_refine_ls_shift/su_max 0.001
_refine_ls_shift/su_mean 0.000
_refine_ls_structure_factor_coef Fsqd
_refine_ls_weighting_details 'w=1/[\s^2^(Fo^2^)+(0.0573P)^2^+0.5605P] where P=(Fo^2^+2Fc^2^)/3'
_refine_ls_weighting_scheme calc
_refine_ls_wR_factor_gt 0.1232
_refine_ls_wR_factor_ref 0.1468
_reflns_Friedel_coverage 0.000
_reflns_number_gt 7301
_reflns_number_total 12328
_reflns_threshold_expression 'I > 2\s(I)'
_cod_data_source_file d4cc05070c2.cif
_cod_data_source_block 1
_cod_database_code 1573583
_shelx_shelxl_version_number 2018/3
_shelx_space_group_comment
;
The symmetry employed for this shelxl refinement is uniquely defined
by the following loop, which should always be used as a source of
symmetry information in preference to the above space-group names.
They are only intended as comments.
;
_shelx_estimated_absorpt_t_min 0.901
_shelx_estimated_absorpt_t_max 0.981

loop_
_space_group_symop_operation_xyz
'x, y, z'
'-x, -y, -z'

loop_
_atom_site_label
_atom_site_type_symbol
_atom_site_fract_x
_atom_site_fract_y
_atom_site_fract_z
_atom_site_U_iso_or_equiv
_atom_site_adp_type
_atom_site_occupancy
_atom_site_site_symmetry_order
_atom_site_calc_flag
_atom_site_refinement_flags_posn
_atom_site_refinement_flags_adp
_atom_site_refinement_flags_occupancy
_atom_site_disorder_assembly
_atom_site_disorder_group
Mg Mg 0.55173(6) 0.38904(5) 0.77733(4) 0.05099(18) Uani 1 1 d D . . . .
Si1 Si 0.4105(8) 0.6340(7) 0.7359(6) 0.0776(16) Uani 0.424(14) 1 d D U P A 1
P1 P 0.78560(4) 0.27007(4) 0.74832(3) 0.04236(13) Uani 1 1 d D . . . .
N1 N 0.49776(13) 0.11260(11) 0.79044(8) 0.0435(3) Uani 1 1 d . . . . .
N2 N 0.68830(13) 0.03996(10) 0.76250(8) 0.0406(3) Uani 1 1 d . . . . .
N3 N 0.63604(12) 0.23504(10) 0.75519(8) 0.0390(3) Uani 1 1 d . . . . .
N4 N 0.73268(13) 0.39384(11) 0.77334(8) 0.0439(4) Uani 1 1 d . . . . .
C1 C 0.61263(15) 0.13723(12) 0.76709(9) 0.0360(4) Uani 1 1 d . . . . .
C2 C 0.50389(18) 0.00199(14) 0.80077(12) 0.0540(5) Uani 1 1 d . . . . .
H2 H 0.438510 -0.034434 0.816603 0.065 Uiso 1 1 calc R U . . .
C3 C 0.61932(18) -0.04200(14) 0.78405(11) 0.0530(5) Uani 1 1 d . . . . .
H3 H 0.649263 -0.114824 0.786262 0.064 Uiso 1 1 calc R U . . .
C4 C 0.38499(16) 0.18731(14) 0.80129(11) 0.0476(4) Uani 1 1 d . . . . .
C5 C 0.34032(19) 0.20791(17) 0.87341(12) 0.0609(5) Uani 1 1 d . . . . .
C6 C 0.2263(2) 0.2739(2) 0.88219(16) 0.0782(7) Uani 1 1 d . . . . .
H6 H 0.193768 0.289563 0.929640 0.094 Uiso 1 1 calc R U . . .
C7 C 0.1618(2) 0.3160(2) 0.82217(18) 0.0850(8) Uani 1 1 d . . . . .
H7 H 0.085904 0.359525 0.829170 0.102 Uiso 1 1 calc R U . . .
C8 C 0.2081(2) 0.29452(19) 0.75223(16) 0.0762(7) Uani 1 1 d . . . . .
H8 H 0.162754 0.323796 0.712124 0.091 Uiso 1 1 calc R U . . .
C9 C 0.32105(18) 0.23008(16) 0.73911(13) 0.0584(5) Uani 1 1 d . . . . .
C10 C 0.3677(2) 0.2044(2) 0.66114(13) 0.0755(7) Uani 1 1 d . . . . .
H10 H 0.457634 0.184228 0.661494 0.091 Uiso 1 1 calc R U . . .
C11 C 0.3164(3) 0.1079(3) 0.63912(19) 0.1210(12) Uani 1 1 d . . . . .
H11A H 0.337017 0.048801 0.674727 0.181 Uiso 1 1 calc R U . . .
H11B H 0.351676 0.089175 0.590952 0.181 Uiso 1 1 calc R U . . .
H11C H 0.228144 0.124842 0.637758 0.181 Uiso 1 1 calc R U . . .
C12 C 0.3429(3) 0.2981(3) 0.60386(18) 0.1234(12) Uani 1 1 d . . . . .
H12A H 0.255735 0.314376 0.597385 0.185 Uiso 1 1 calc R U . . .
H12B H 0.385996 0.279754 0.557456 0.185 Uiso 1 1 calc R U . . .
H12C H 0.371345 0.359237 0.620556 0.185 Uiso 1 1 calc R U . . .
C13 C 0.4063(2) 0.1577(2) 0.94058(13) 0.0816(7) Uani 1 1 d D . . . .
H13 H 0.490100 0.126317 0.923570 0.098 Uiso 0.881(6) 1 calc R U P B 1
H13A H 0.450311 0.087174 0.928646 0.098 Uiso 0.119(6) 1 calc R U P B 2
C14 C 0.4178(6) 0.2392(4) 0.9960(3) 0.1418(19) Uani 0.881(6) 1 d D U P B 1
H14A H 0.460281 0.203845 1.037717 0.213 Uiso 0.881(6) 1 calc R U P B 1
H14B H 0.463618 0.292524 0.972567 0.213 Uiso 0.881(6) 1 calc R U P B 1
H14C H 0.336849 0.272676 1.012610 0.213 Uiso 0.881(6) 1 calc R U P B 1
C15 C 0.3409(4) 0.0662(4) 0.9784(2) 0.1188(16) Uani 0.881(6) 1 d D U P B 1
H15A H 0.384027 0.035104 1.020967 0.178 Uiso 0.881(6) 1 calc R U P B 1
H15B H 0.257210 0.094260 0.993606 0.178 Uiso 0.881(6) 1 calc R U P B 1
H15C H 0.341063 0.012557 0.943904 0.178 Uiso 0.881(6) 1 calc R U P B 1
C16 C 0.80422(16) 0.01557(13) 0.71831(10) 0.0433(4) Uani 1 1 d . . . . .
C17 C 0.91463(17) -0.00682(14) 0.75417(11) 0.0508(5) Uani 1 1 d . . . . .
C18 C 1.02133(19) -0.04101(18) 0.71033(15) 0.0708(6) Uani 1 1 d . . . . .
H18 H 1.096992 -0.055732 0.731944 0.085 Uiso 1 1 calc R U . . .
C19 C 1.0172(2) -0.0533(2) 0.63643(15) 0.0806(7) Uani 1 1 d . . . . .
H19 H 1.089738 -0.077070 0.608704 0.097 Uiso 1 1 calc R U . . .
C20 C 0.9082(2) -0.03128(19) 0.60284(13) 0.0722(6) Uani 1 1 d . . . . .
H20 H 0.907295 -0.039499 0.552337 0.087 Uiso 1 1 calc R U . . .
C21 C 0.79789(19) 0.00341(15) 0.64309(11) 0.0542(5) Uani 1 1 d . . . . .
C22 C 0.6772(2) 0.02092(18) 0.60494(12) 0.0652(6) Uani 1 1 d . . . . .
H22 H 0.613881 0.058254 0.638691 0.078 Uiso 1 1 calc R U . . .
C23 C 0.6369(3) -0.0854(2) 0.59210(17) 0.1003(9) Uani 1 1 d . . . . .
H23A H 0.558186 -0.072257 0.570452 0.150 Uiso 1 1 calc R U . . .
H23B H 0.630022 -0.126532 0.638627 0.150 Uiso 1 1 calc R U . . .
H23C H 0.697094 -0.124297 0.559162 0.150 Uiso 1 1 calc R U . . .
C24 C 0.6807(3) 0.0901(2) 0.53289(15) 0.0998(9) Uani 1 1 d . . . . .
H24A H 0.706599 0.156461 0.541682 0.150 Uiso 1 1 calc R U . . .
H24B H 0.599698 0.104012 0.514134 0.150 Uiso 1 1 calc R U . . .
H24C H 0.737905 0.053624 0.497233 0.150 Uiso 1 1 calc R U . . .
C25 C 0.9215(2) -0.00224(17) 0.83664(12) 0.0631(6) Uani 1 1 d . . . . .
H25 H 0.845123 0.040791 0.855538 0.076 Uiso 1 1 calc R U . . .
C26 C 1.0300(3) 0.0493(2) 0.85649(17) 0.1019(9) Uani 1 1 d . . . . .
H26A H 1.106219 0.004479 0.843181 0.153 Uiso 1 1 calc R U . . .
H26B H 1.024436 0.057790 0.908878 0.153 Uiso 1 1 calc R U . . .
H26C H 1.027792 0.117954 0.829923 0.153 Uiso 1 1 calc R U . . .
C27 C 0.9284(3) -0.1147(2) 0.87478(15) 0.0924(8) Uani 1 1 d . . . . .
H27A H 0.856784 -0.144532 0.864785 0.139 Uiso 1 1 calc R U . . .
H27B H 0.931264 -0.111088 0.927346 0.139 Uiso 1 1 calc R U . . .
H27C H 1.001568 -0.158979 0.856144 0.139 Uiso 1 1 calc R U . . .
C28 C 0.8171(7) 0.2832(8) 0.6479(2) 0.0568(14) Uani 0.554(9) 1 d DG U P C 1
C29 C 0.9310(6) 0.2304(7) 0.6219(3) 0.0722(14) Uani 0.554(9) 1 d DG U P C 1
H29 H 0.982734 0.188070 0.654648 0.087 Uiso 0.554(9) 1 calc R U P C 1
C30 C 0.9677(6) 0.2407(5) 0.5469(3) 0.0901(18) Uani 0.554(9) 1 d DG U P C 1
H30 H 1.043850 0.205317 0.529458 0.108 Uiso 0.554(9) 1 calc R U P C 1
C31 C 0.8904(7) 0.3039(5) 0.4979(2) 0.0888(18) Uani 0.554(9) 1 d DG U P C 1
H31 H 0.914884 0.310830 0.447729 0.107 Uiso 0.554(9) 1 calc R U P C 1
C32 C 0.7765(7) 0.3568(5) 0.5240(3) 0.0893(16) Uani 0.554(9) 1 d DG U P C 1
H32 H 0.724801 0.399095 0.491189 0.107 Uiso 0.554(9) 1 calc R U P C 1
C33 C 0.7399(6) 0.3465(7) 0.5990(3) 0.0720(14) Uani 0.554(9) 1 d DG U P C 1
H33 H 0.663682 0.381849 0.616379 0.086 Uiso 0.554(9) 1 calc R U P C 1
C34 C 0.80967(17) 0.45255(14) 0.80824(12) 0.0499(5) Uani 1 1 d . . . . .
C35 C 0.8185(2) 0.44081(17) 0.88544(13) 0.0637(6) Uani 1 1 d . . . . .
C36 C 0.8895(3) 0.5032(2) 0.91884(17) 0.0894(8) Uani 1 1 d . . . . .
H36 H 0.895041 0.495337 0.970027 0.107 Uiso 1 1 calc R U . . .
C37 C 0.9509(3) 0.5752(2) 0.8781(2) 0.1103(11) Uani 1 1 d . . . . .
H37 H 0.999063 0.615187 0.901191 0.132 Uiso 1 1 calc R U . . .
C38 C 0.9414(3) 0.5884(2) 0.8035(2) 0.0971(9) Uani 1 1 d . . . . .
H38 H 0.982885 0.638389 0.776159 0.116 Uiso 1 1 calc R U . . .
C39 C 0.8710(2) 0.52903(16) 0.76662(14) 0.0665(6) Uani 1 1 d . . . . .
C40 C 0.8629(2) 0.54863(18) 0.68402(15) 0.0764(7) Uani 1 1 d . . . . .
H40 H 0.796675 0.512082 0.670093 0.092 Uiso 1 1 calc R U . . .
C41 C 0.8294(3) 0.6676(2) 0.6585(2) 0.1223(12) Uani 1 1 d . . . . .
H41A H 0.755649 0.697933 0.685888 0.183 Uiso 1 1 calc R U . . .
H41B H 0.815695 0.674373 0.606496 0.183 Uiso 1 1 calc R U . . .
H41C H 0.896078 0.704810 0.667212 0.183 Uiso 1 1 calc R U . . .
C42 C 0.9811(3) 0.5017(2) 0.64162(18) 0.1025(9) Uani 1 1 d . . . . .
H42A H 1.048322 0.535359 0.654378 0.154 Uiso 1 1 calc R U . . .
H42B H 0.971030 0.513904 0.589279 0.154 Uiso 1 1 calc R U . . .
H42C H 0.998613 0.426292 0.654387 0.154 Uiso 1 1 calc R U . . .
C43 C 0.7505(3) 0.3644(2) 0.93450(13) 0.0814(7) Uani 1 1 d D . . . .
H43 H 0.689017 0.341321 0.905378 0.098 Uiso 0.758(16) 1 calc R U P D 1
H43A H 0.722529 0.317783 0.900832 0.098 Uiso 0.242(16) 1 calc R U P D 2
C44 C 0.8393(7) 0.2663(6) 0.9599(5) 0.132(2) Uani 0.758(16) 1 d D U P D 1
H44A H 0.879692 0.232014 0.917328 0.198 Uiso 0.758(16) 1 calc R U P D 1
H44B H 0.794205 0.217497 0.989495 0.198 Uiso 0.758(16) 1 calc R U P D 1
H44C H 0.900033 0.287258 0.988821 0.198 Uiso 0.758(16) 1 calc R U P D 1
C45 C 0.6824(9) 0.4184(6) 1.0022(5) 0.127(2) Uani 0.758(16) 1 d D U P D 1
H45A H 0.741780 0.435079 1.034060 0.190 Uiso 0.758(16) 1 calc R U P D 1
H45B H 0.632408 0.370741 1.028946 0.190 Uiso 0.758(16) 1 calc R U P D 1
H45C H 0.630675 0.482919 0.985809 0.190 Uiso 0.758(16) 1 calc R U P D 1
C46 C 0.3899(10) 0.5011(8) 0.7684(8) 0.073(2) Uani 0.424(14) 1 d D U P A 1
H46A H 0.337579 0.475427 0.735106 0.087 Uiso 0.424(14) 1 calc R U P A 1
H46B H 0.345791 0.503847 0.816792 0.087 Uiso 0.424(14) 1 calc R U P A 1
C47 C 0.4911(13) 0.6248(12) 0.6412(7) 0.109(3) Uani 0.424(14) 1 d D U P A 1
H47A H 0.575209 0.591037 0.645510 0.163 Uiso 0.424(14) 1 calc R U P A 1
H47B H 0.489911 0.695348 0.617551 0.163 Uiso 0.424(14) 1 calc R U P A 1
H47C H 0.449486 0.583456 0.611978 0.163 Uiso 0.424(14) 1 calc R U P A 1
C48 C 0.5065(16) 0.6962(13) 0.7931(11) 0.118(4) Uani 0.424(14) 1 d D U P A 1
H48A H 0.458811 0.719481 0.836998 0.178 Uiso 0.424(14) 1 calc R U P A 1
H48B H 0.534118 0.756563 0.765320 0.178 Uiso 0.424(14) 1 calc R U P A 1
H48C H 0.576864 0.645185 0.806777 0.178 Uiso 0.424(14) 1 calc R U P A 1
C49 C 0.2620(10) 0.7294(10) 0.7288(11) 0.137(4) Uani 0.424(14) 1 d D U P A 1
H49A H 0.215595 0.709247 0.690764 0.206 Uiso 0.424(14) 1 calc R U P A 1
H49B H 0.279993 0.800504 0.716550 0.206 Uiso 0.424(14) 1 calc R U P A 1
H49C H 0.214512 0.727348 0.775421 0.206 Uiso 0.424(14) 1 calc R U P A 1
C28A C 0.7960(9) 0.2903(11) 0.6430(3) 0.0626(18) Uani 0.446(9) 1 d DG U P C 2
C29A C 0.9037(8) 0.2483(9) 0.6034(4) 0.0758(17) Uani 0.446(9) 1 d DG U P C 2
H29A H 0.966794 0.205015 0.627914 0.091 Uiso 0.446(9) 1 calc R U P C 2
C30A C 0.9170(7) 0.2709(7) 0.5271(4) 0.0891(19) Uani 0.446(9) 1 d DG U P C 2
H30A H 0.989117 0.242793 0.500643 0.107 Uiso 0.446(9) 1 calc R U P C 2
C31A C 0.8227(9) 0.3356(6) 0.4905(3) 0.094(2) Uani 0.446(9) 1 d DG U P C 2
H31A H 0.831656 0.350747 0.439478 0.113 Uiso 0.446(9) 1 calc R U P C 2
C32A C 0.7150(8) 0.3776(7) 0.5301(4) 0.092(2) Uani 0.446(9) 1 d DG U P C 2
H32A H 0.651870 0.420925 0.505584 0.111 Uiso 0.446(9) 1 calc R U P C 2
C33A C 0.7016(8) 0.3550(10) 0.6064(4) 0.0789(18) Uani 0.446(9) 1 d DG U P C 2
H33A H 0.629544 0.383148 0.632855 0.095 Uiso 0.446(9) 1 calc R U P C 2
C46A C 0.3941(8) 0.5003(6) 0.7973(6) 0.076(2) Uani 0.576(14) 1 d D U P A 2
H46C H 0.325051 0.477096 0.776148 0.091 Uiso 0.576(14) 1 calc R U P A 2
H46D H 0.375804 0.501052 0.850534 0.091 Uiso 0.576(14) 1 calc R U P A 2
Si1A Si 0.4058(6) 0.6348(5) 0.7604(4) 0.0720(10) Uani 0.576(14) 1 d D U P A 2
C48A C 0.5356(10) 0.6751(9) 0.8073(8) 0.097(3) Uani 0.576(14) 1 d D U P A 2
H48D H 0.528255 0.654185 0.859352 0.146 Uiso 0.576(14) 1 calc R U P A 2
H48E H 0.532289 0.751184 0.800495 0.146 Uiso 0.576(14) 1 calc R U P A 2
H48F H 0.613072 0.640537 0.786139 0.146 Uiso 0.576(14) 1 calc R U P A 2
C47A C 0.4453(13) 0.6459(11) 0.6589(6) 0.149(4) Uani 0.576(14) 1 d D U P A 2
H47D H 0.525049 0.604779 0.648236 0.224 Uiso 0.576(14) 1 calc R U P A 2
H47E H 0.447068 0.719441 0.642608 0.224 Uiso 0.576(14) 1 calc R U P A 2
H47F H 0.384238 0.619130 0.633389 0.224 Uiso 0.576(14) 1 calc R U P A 2
C49A C 0.2662(7) 0.7351(6) 0.7827(8) 0.130(3) Uani 0.576(14) 1 d D U P A 2
H49D H 0.197210 0.719384 0.758226 0.195 Uiso 0.576(14) 1 calc R U P A 2
H49E H 0.282481 0.805417 0.765846 0.195 Uiso 0.576(14) 1 calc R U P A 2
H49F H 0.247453 0.731938 0.835321 0.195 Uiso 0.576(14) 1 calc R U P A 2
C15A C 0.319(3) 0.143(4) 1.0087(14) 0.126(7) Uani 0.119(6) 1 d D U P B 2
H15D H 0.365385 0.110899 1.049656 0.189 Uiso 0.119(6) 1 calc R U P B 2
H15E H 0.274422 0.211373 1.021202 0.189 Uiso 0.119(6) 1 calc R U P B 2
H15F H 0.260986 0.097641 0.998119 0.189 Uiso 0.119(6) 1 calc R U P B 2
C14A C 0.502(3) 0.228(3) 0.954(2) 0.139(9) Uani 0.119(6) 1 d D U P B 2
H14D H 0.546130 0.198552 0.996494 0.209 Uiso 0.119(6) 1 calc R U P B 2
H14E H 0.558679 0.230553 0.911195 0.209 Uiso 0.119(6) 1 calc R U P B 2
H14F H 0.460723 0.298764 0.962590 0.209 Uiso 0.119(6) 1 calc R U P B 2
C44A C 0.826(3) 0.289(2) 0.9909(13) 0.132(2) Uani 0.242(16) 1 d D U P D 2
H44D H 0.901940 0.256771 0.966783 0.198 Uiso 0.242(16) 1 calc R U P D 2
H44E H 0.779124 0.234524 1.010794 0.198 Uiso 0.242(16) 1 calc R U P D 2
H44F H 0.843915 0.329218 1.030461 0.198 Uiso 0.242(16) 1 calc R U P D 2
C45A C 0.6348(19) 0.420(2) 0.9733(16) 0.127(2) Uani 0.242(16) 1 d D U P D 2
H45D H 0.654617 0.477155 0.999511 0.190 Uiso 0.242(16) 1 calc R U P D 2
H45E H 0.599992 0.369749 1.007869 0.190 Uiso 0.242(16) 1 calc R U P D 2
H45F H 0.575953 0.448256 0.937380 0.190 Uiso 0.242(16) 1 calc R U P D 2

loop_
_atom_site_aniso_label
_atom_site_aniso_U_11
_atom_site_aniso_U_22
_atom_site_aniso_U_33
_atom_site_aniso_U_23
_atom_site_aniso_U_13
_atom_site_aniso_U_12
Mg 0.0381(3) 0.0384(3) 0.0755(5) -0.0099(3) -0.0047(3) 0.0005(3)
Si1 0.0603(17) 0.0439(12) 0.125(5) -0.002(3) -0.011(3) 0.0035(10)
P1 0.0334(2) 0.0380(2) 0.0553(3) -0.0056(2) -0.0016(2) -0.00374(18)
N1 0.0323(8) 0.0394(8) 0.0588(9) -0.0047(7) 0.0007(7) -0.0061(6)
N2 0.0360(8) 0.0338(7) 0.0510(9) -0.0037(6) -0.0025(6) -0.0024(6)
N3 0.0326(7) 0.0353(7) 0.0487(8) -0.0038(6) -0.0037(6) -0.0034(6)
N4 0.0391(8) 0.0358(7) 0.0579(9) -0.0056(7) -0.0073(7) -0.0056(6)
C1 0.0327(9) 0.0360(8) 0.0392(9) -0.0042(7) -0.0043(7) -0.0033(7)
C2 0.0494(12) 0.0417(10) 0.0720(14) -0.0022(9) 0.0035(10) -0.0147(9)
C3 0.0543(12) 0.0327(9) 0.0716(13) -0.0010(9) 0.0000(10) -0.0085(8)
C4 0.0309(9) 0.0466(10) 0.0658(13) -0.0091(9) 0.0015(9) -0.0072(8)
C5 0.0466(12) 0.0642(13) 0.0703(14) -0.0080(11) 0.0089(10) -0.0079(10)
C6 0.0526(14) 0.0833(16) 0.0946(19) -0.0201(14) 0.0209(13) -0.0026(12)
C7 0.0418(13) 0.0761(16) 0.131(2) -0.0145(16) 0.0074(15) 0.0080(11)
C8 0.0411(12) 0.0769(15) 0.108(2) -0.0046(14) -0.0154(13) 0.0034(11)
C9 0.0378(10) 0.0605(12) 0.0784(15) -0.0084(11) -0.0112(10) -0.0066(9)
C10 0.0553(14) 0.0975(18) 0.0736(16) -0.0138(14) -0.0193(12) -0.0003(12)
C11 0.134(3) 0.128(3) 0.112(3) -0.047(2) -0.021(2) -0.031(2)
C12 0.138(3) 0.137(3) 0.087(2) 0.017(2) -0.021(2) -0.003(2)
C13 0.0686(16) 0.106(2) 0.0645(15) -0.0091(14) 0.0097(12) -0.0016(14)
C14 0.164(5) 0.169(4) 0.095(3) -0.044(3) -0.030(3) -0.007(3)
C15 0.118(3) 0.130(4) 0.096(3) 0.030(3) 0.021(2) -0.012(3)
C16 0.0386(10) 0.0347(8) 0.0550(11) -0.0078(8) 0.0013(8) -0.0005(7)
C17 0.0422(11) 0.0421(10) 0.0657(13) -0.0071(9) -0.0044(9) 0.0029(8)
C18 0.0397(12) 0.0725(14) 0.0947(19) -0.0122(13) -0.0016(11) 0.0105(10)
C19 0.0606(16) 0.0822(17) 0.0896(19) -0.0175(14) 0.0230(14) 0.0105(12)
C20 0.0733(16) 0.0751(15) 0.0645(14) -0.0221(12) 0.0108(12) 0.0017(12)
C21 0.0565(12) 0.0472(10) 0.0583(13) -0.0137(9) -0.0006(10) -0.0024(9)
C22 0.0682(14) 0.0702(14) 0.0573(13) -0.0200(11) -0.0118(11) 0.0007(11)
C23 0.107(2) 0.097(2) 0.108(2) -0.0061(17) -0.0385(18) -0.0350(17)
C24 0.131(3) 0.0900(19) 0.086(2) 0.0030(15) -0.0420(18) -0.0278(18)
C25 0.0506(12) 0.0651(13) 0.0698(14) -0.0123(11) -0.0166(10) 0.0118(10)
C26 0.089(2) 0.110(2) 0.114(2) -0.0184(18) -0.0459(18) -0.0125(17)
C27 0.095(2) 0.0908(19) 0.0832(18) 0.0119(15) -0.0060(15) 0.0026(15)
C28 0.065(3) 0.051(3) 0.058(3) -0.009(2) 0.003(2) -0.022(2)
C29 0.078(3) 0.068(3) 0.071(3) -0.014(3) 0.026(3) -0.021(2)
C30 0.099(4) 0.088(4) 0.081(4) -0.015(3) 0.035(3) -0.020(3)
C31 0.108(4) 0.097(4) 0.062(3) 0.001(3) 0.022(3) -0.032(3)
C32 0.105(4) 0.099(3) 0.062(3) 0.002(3) 0.016(3) -0.024(3)
C33 0.084(4) 0.081(3) 0.052(3) -0.002(2) 0.009(2) -0.021(3)
C34 0.0395(10) 0.0383(9) 0.0731(14) -0.0094(9) -0.0106(9) -0.0036(8)
C35 0.0581(13) 0.0592(12) 0.0777(16) -0.0199(11) -0.0157(11) -0.0081(10)
C36 0.092(2) 0.0895(19) 0.097(2) -0.0271(16) -0.0303(16) -0.0235(16)
C37 0.111(2) 0.088(2) 0.151(3) -0.025(2) -0.052(2) -0.0446(19)
C38 0.094(2) 0.0684(16) 0.142(3) 0.0025(17) -0.0330(19) -0.0443(15)
C39 0.0551(13) 0.0465(11) 0.1010(18) 0.0021(11) -0.0157(12) -0.0162(10)
C40 0.0627(15) 0.0619(14) 0.106(2) 0.0188(13) -0.0090(14) -0.0231(11)
C41 0.115(3) 0.0792(19) 0.158(3) 0.044(2) 0.005(2) -0.0003(18)
C42 0.088(2) 0.089(2) 0.128(3) 0.0096(18) -0.0035(18) -0.0137(16)
C43 0.0941(19) 0.0999(19) 0.0576(14) -0.0133(14) -0.0127(13) -0.0295(16)
C44 0.170(4) 0.088(3) 0.122(5) 0.006(3) 0.027(4) 0.004(3)
C45 0.112(5) 0.155(4) 0.114(5) -0.037(4) 0.024(4) -0.022(4)
C46 0.046(3) 0.050(3) 0.121(6) -0.014(4) -0.010(4) 0.000(2)
C47 0.093(7) 0.112(6) 0.114(7) -0.007(5) -0.015(5) 0.009(5)
C48 0.114(9) 0.074(7) 0.172(9) -0.020(6) -0.014(7) -0.023(7)
C49 0.104(6) 0.097(6) 0.185(10) 0.016(7) -0.003(7) 0.047(5)
C28A 0.070(4) 0.060(3) 0.061(3) -0.012(3) 0.019(3) -0.025(3)
C29A 0.085(4) 0.079(4) 0.064(3) -0.013(3) 0.024(3) -0.025(3)
C30A 0.102(4) 0.098(4) 0.065(3) -0.002(3) 0.023(3) -0.021(3)
C31A 0.108(5) 0.109(4) 0.063(3) -0.003(3) 0.032(4) -0.029(4)
C32A 0.108(5) 0.100(4) 0.068(3) 0.002(3) 0.009(4) -0.022(4)
C33A 0.097(4) 0.085(3) 0.054(3) 0.005(3) 0.003(3) -0.021(4)
C46A 0.053(3) 0.052(2) 0.117(5) -0.019(3) 0.013(3) 0.003(2)
Si1A 0.0624(11) 0.0503(9) 0.099(2) -0.0065(15) -0.0042(16) 0.0050(7)
C48A 0.083(5) 0.059(4) 0.152(6) -0.017(4) -0.017(4) -0.007(3)
C47A 0.145(9) 0.171(8) 0.119(6) -0.005(6) -0.003(6) 0.014(7)
C49A 0.096(4) 0.076(4) 0.203(9) -0.005(6) -0.009(6) 0.030(3)
C15A 0.135(11) 0.140(12) 0.099(11) 0.007(10) 0.001(10) -0.021(11)
C14A 0.149(15) 0.159(14) 0.113(14) -0.019(12) -0.018(12) -0.024(13)
C44A 0.170(4) 0.088(3) 0.122(5) 0.006(3) 0.027(4) 0.004(3)
C45A 0.112(5) 0.155(4) 0.114(5) -0.037(4) 0.024(4) -0.022(4)

loop_
_atom_type_symbol
_atom_type_description
_atom_type_scat_dispersion_real
_atom_type_scat_dispersion_imag
_atom_type_scat_source
Mg Mg 0.0486 0.0363 'International Tables Vol C Tables 4.2.6.8 and 6.1.1.4'
Si Si 0.0817 0.0704 'International Tables Vol C Tables 4.2.6.8 and 6.1.1.4'
P P 0.1023 0.0942 'International Tables Vol C Tables 4.2.6.8 and 6.1.1.4'
N N 0.0061 0.0033 'International Tables Vol C Tables 4.2.6.8 and 6.1.1.4'
C C 0.0033 0.0016 'International Tables Vol C Tables 4.2.6.8 and 6.1.1.4'
H H 0.0000 0.0000 'International Tables Vol C Tables 4.2.6.8 and 6.1.1.4'

loop_
_geom_angle_atom_site_label_1
_geom_angle_atom_site_label_2
_geom_angle_atom_site_label_3
_geom_angle
_geom_angle_site_symmetry_1
_geom_angle_site_symmetry_3
_geom_angle_publ_flag
N4 Mg C46A 134.2(3) . . ?
N4 Mg N3 74.86(6) . . ?
C46A Mg N3 151.0(3) . . ?
N4 Mg C46 136.2(3) . . ?
N3 Mg C46 144.9(4) . . ?
N4 Mg P1 36.14(4) . . ?
C46A Mg P1 170.0(3) . . ?
N3 Mg P1 38.89(4) . . ?
C46 Mg P1 162.9(4) . . ?
C46 Si1 C48 114.3(7) . . ?
C46 Si1 C47 106.6(6) . . ?
C48 Si1 C47 107.4(8) . . ?
C46 Si1 C49 113.8(6) . . ?
C48 Si1 C49 105.8(7) . . ?
C47 Si1 C49 108.7(6) . . ?
N4 P1 N3 92.34(7) . . ?
N4 P1 C28 105.6(3) . . ?
N3 P1 C28 101.6(3) . . ?
N4 P1 C28A 102.1(4) . . ?
N3 P1 C28A 95.3(4) . . ?
N4 P1 Mg 44.60(5) . . ?
N3 P1 Mg 47.97(5) . . ?
C28 P1 Mg 106.2(2) . . ?
C28A P1 Mg 99.0(3) . . ?
C1 N1 C2 109.65(14) . . ?
C1 N1 C4 126.67(14) . . ?
C2 N1 C4 123.66(15) . . ?
C1 N2 C3 109.21(14) . . ?
C1 N2 C16 128.10(14) . . ?
C3 N2 C16 119.05(14) . . ?
C1 N3 P1 124.27(11) . . ?
C1 N3 Mg 138.32(12) . . ?
P1 N3 Mg 93.14(6) . . ?
C34 N4 P1 120.79(11) . . ?
C34 N4 Mg 135.12(12) . . ?
P1 N4 Mg 99.26(7) . . ?
N3 C1 N1 123.43(14) . . ?
N3 C1 N2 131.42(15) . . ?
N1 C1 N2 105.12(13) . . ?
C3 C2 N1 107.87(16) . . ?
C3 C2 H2 126.1 . . ?
N1 C2 H2 126.1 . . ?
C2 C3 N2 108.14(16) . . ?
C2 C3 H3 125.9 . . ?
N2 C3 H3 125.9 . . ?
C5 C4 C9 122.71(18) . . ?
C5 C4 N1 118.59(17) . . ?
C9 C4 N1 118.55(17) . . ?
C4 C5 C6 117.2(2) . . ?
C4 C5 C13 122.69(19) . . ?
C6 C5 C13 120.1(2) . . ?
C7 C6 C5 121.1(2) . . ?
C7 C6 H6 119.5 . . ?
C5 C6 H6 119.5 . . ?
C8 C7 C6 120.4(2) . . ?
C8 C7 H7 119.8 . . ?
C6 C7 H7 119.8 . . ?
C7 C8 C9 121.8(2) . . ?
C7 C8 H8 119.1 . . ?
C9 C8 H8 119.1 . . ?
C8 C9 C4 116.8(2) . . ?
C8 C9 C10 120.6(2) . . ?
C4 C9 C10 122.51(18) . . ?
C9 C10 C11 110.4(2) . . ?
C9 C10 C12 113.9(2) . . ?
C11 C10 C12 111.1(2) . . ?
C9 C10 H10 107.0 . . ?
C11 C10 H10 107.0 . . ?
C12 C10 H10 107.0 . . ?
C10 C11 H11A 109.5 . . ?
C10 C11 H11B 109.5 . . ?
H11A C11 H11B 109.5 . . ?
C10 C11 H11C 109.5 . . ?
H11A C11 H11C 109.5 . . ?
H11B C11 H11C 109.5 . . ?
C10 C12 H12A 109.5 . . ?
C10 C12 H12B 109.5 . . ?
H12A C12 H12B 109.5 . . ?
C10 C12 H12C 109.5 . . ?
H12A C12 H12C 109.5 . . ?
H12B C12 H12C 109.5 . . ?
C5 C13 C14A 106.8(14) . . ?
C5 C13 C14 112.3(3) . . ?
C5 C13 C15A 113.0(13) . . ?
C14A C13 C15A 112(2) . . ?
C5 C13 C15 110.5(3) . . ?
C14 C13 C15 110.7(3) . . ?
C5 C13 H13 107.7 . . ?
C14 C13 H13 107.7 . . ?
C15 C13 H13 107.7 . . ?
C5 C13 H13A 108.2 . . ?
C14A C13 H13A 108.2 . . ?
C15A C13 H13A 108.2 . . ?
C13 C14 H14A 109.5 . . ?
C13 C14 H14B 109.5 . . ?
H14A C14 H14B 109.5 . . ?
C13 C14 H14C 109.5 . . ?
H14A C14 H14C 109.5 . . ?
H14B C14 H14C 109.5 . . ?
C13 C15 H15A 109.5 . . ?
C13 C15 H15B 109.5 . . ?
H15A C15 H15B 109.5 . . ?
C13 C15 H15C 109.5 . . ?
H15A C15 H15C 109.5 . . ?
H15B C15 H15C 109.5 . . ?
C21 C16 C17 122.88(17) . . ?
C21 C16 N2 117.71(16) . . ?
C17 C16 N2 118.97(16) . . ?
C18 C17 C16 116.55(19) . . ?
C18 C17 C25 119.89(18) . . ?
C16 C17 C25 123.45(17) . . ?
C19 C18 C17 121.5(2) . . ?
C19 C18 H18 119.2 . . ?
C17 C18 H18 119.2 . . ?
C20 C19 C18 120.8(2) . . ?
C20 C19 H19 119.6 . . ?
C18 C19 H19 119.6 . . ?
C19 C20 C21 120.9(2) . . ?
C19 C20 H20 119.5 . . ?
C21 C20 H20 119.5 . . ?
C16 C21 C20 117.36(19) . . ?
C16 C21 C22 123.06(18) . . ?
C20 C21 C22 119.51(19) . . ?
C24 C22 C21 113.5(2) . . ?
C24 C22 C23 110.3(2) . . ?
C21 C22 C23 111.05(19) . . ?
C24 C22 H22 107.2 . . ?
C21 C22 H22 107.2 . . ?
C23 C22 H22 107.2 . . ?
C22 C23 H23A 109.5 . . ?
C22 C23 H23B 109.5 . . ?
H23A C23 H23B 109.5 . . ?
C22 C23 H23C 109.5 . . ?
H23A C23 H23C 109.5 . . ?
H23B C23 H23C 109.5 . . ?
C22 C24 H24A 109.5 . . ?
C22 C24 H24B 109.5 . . ?
H24A C24 H24B 109.5 . . ?
C22 C24 H24C 109.5 . . ?
H24A C24 H24C 109.5 . . ?
H24B C24 H24C 109.5 . . ?
C17 C25 C26 113.0(2) . . ?
C17 C25 C27 109.86(19) . . ?
C26 C25 C27 110.1(2) . . ?
C17 C25 H25 107.9 . . ?
C26 C25 H25 107.9 . . ?
C27 C25 H25 107.9 . . ?
C25 C26 H26A 109.5 . . ?
C25 C26 H26B 109.5 . . ?
H26A C26 H26B 109.5 . . ?
C25 C26 H26C 109.5 . . ?
H26A C26 H26C 109.5 . . ?
H26B C26 H26C 109.5 . . ?
C25 C27 H27A 109.5 . . ?
C25 C27 H27B 109.5 . . ?
H27A C27 H27B 109.5 . . ?
C25 C27 H27C 109.5 . . ?
H27A C27 H27C 109.5 . . ?
H27B C27 H27C 109.5 . . ?
C29 C28 C33 120.0 . . ?
C29 C28 P1 115.3(3) . . ?
C33 C28 P1 124.5(3) . . ?
C30 C29 C28 120.0 . . ?
C30 C29 H29 120.0 . . ?
C28 C29 H29 120.0 . . ?
C29 C30 C31 120.0 . . ?
C29 C30 H30 120.0 . . ?
C31 C30 H30 120.0 . . ?
C30 C31 C32 120.0 . . ?
C30 C31 H31 120.0 . . ?
C32 C31 H31 120.0 . . ?
C31 C32 C33 120.0 . . ?
C31 C32 H32 120.0 . . ?
C33 C32 H32 120.0 . . ?
C32 C33 C28 120.0 . . ?
C32 C33 H33 120.0 . . ?
C28 C33 H33 120.0 . . ?
C35 C34 C39 118.85(18) . . ?
C35 C34 N4 120.53(18) . . ?
C39 C34 N4 120.46(19) . . ?
C36 C35 C34 119.5(2) . . ?
C36 C35 C43 118.3(2) . . ?
C34 C35 C43 122.12(18) . . ?
C37 C36 C35 121.3(3) . . ?
C37 C36 H36 119.3 . . ?
C35 C36 H36 119.3 . . ?
C38 C37 C36 119.6(2) . . ?
C38 C37 H37 120.2 . . ?
C36 C37 H37 120.2 . . ?
C37 C38 C39 121.9(3) . . ?
C37 C38 H38 119.0 . . ?
C39 C38 H38 119.0 . . ?
C38 C39 C34 118.7(2) . . ?
C38 C39 C40 119.3(2) . . ?
C34 C39 C40 122.03(19) . . ?
C39 C40 C42 112.2(2) . . ?
C39 C40 C41 113.4(2) . . ?
C42 C40 C41 109.2(2) . . ?
C39 C40 H40 107.2 . . ?
C42 C40 H40 107.2 . . ?
C41 C40 H40 107.2 . . ?
C40 C41 H41A 109.5 . . ?
C40 C41 H41B 109.5 . . ?
H41A C41 H41B 109.5 . . ?
C40 C41 H41C 109.5 . . ?
H41A C41 H41C 109.5 . . ?
H41B C41 H41C 109.5 . . ?
C40 C42 H42A 109.5 . . ?
C40 C42 H42B 109.5 . . ?
H42A C42 H42B 109.5 . . ?
C40 C42 H42C 109.5 . . ?
H42A C42 H42C 109.5 . . ?
H42B C42 H42C 109.5 . . ?
C45A C43 C35 112.6(11) . . ?
C35 C43 C44 110.5(4) . . ?
C45A C43 C44A 109.4(12) . . ?
C35 C43 C44A 117.0(12) . . ?
C35 C43 C45 111.5(3) . . ?
C44 C43 C45 110.0(4) . . ?
C35 C43 H43 108.2 . . ?
C44 C43 H43 108.2 . . ?
C45 C43 H43 108.2 . . ?
C45A C43 H43A 105.6 . . ?
C35 C43 H43A 105.6 . . ?
C44A C43 H43A 105.6 . . ?
C43 C44 H44A 109.5 . . ?
C43 C44 H44B 109.5 . . ?
H44A C44 H44B 109.5 . . ?
C43 C44 H44C 109.5 . . ?
H44A C44 H44C 109.5 . . ?
H44B C44 H44C 109.5 . . ?
C43 C45 H45A 109.5 . . ?
C43 C45 H45B 109.5 . . ?
H45A C45 H45B 109.5 . . ?
C43 C45 H45C 109.5 . . ?
H45A C45 H45C 109.5 . . ?
H45B C45 H45C 109.5 . . ?
Si1 C46 Mg 116.2(6) . . ?
Si1 C46 H46A 108.2 . . ?
Mg C46 H46A 108.2 . . ?
Si1 C46 H46B 108.2 . . ?
Mg C46 H46B 108.2 . . ?
H46A C46 H46B 107.4 . . ?
Si1 C47 H47A 109.5 . . ?
Si1 C47 H47B 109.5 . . ?
H47A C47 H47B 109.5 . . ?
Si1 C47 H47C 109.5 . . ?
H47A C47 H47C 109.5 . . ?
H47B C47 H47C 109.5 . . ?
Si1 C48 H48A 109.5 . . ?
Si1 C48 H48B 109.5 . . ?
H48A C48 H48B 109.5 . . ?
Si1 C48 H48C 109.5 . . ?
H48A C48 H48C 109.5 . . ?
H48B C48 H48C 109.5 . . ?
Si1 C49 H49A 109.5 . . ?
Si1 C49 H49B 109.5 . . ?
H49A C49 H49B 109.5 . . ?
Si1 C49 H49C 109.5 . . ?
H49A C49 H49C 109.5 . . ?
H49B C49 H49C 109.5 . . ?
C29A C28A C33A 120.0 . . ?
C29A C28A P1 119.4(4) . . ?
C33A C28A P1 120.3(4) . . ?
C28A C29A C30A 120.0 . . ?
C28A C29A H29A 120.0 . . ?
C30A C29A H29A 120.0 . . ?
C31A C30A C29A 120.0 . . ?
C31A C30A H30A 120.0 . . ?
C29A C30A H30A 120.0 . . ?
C30A C31A C32A 120.0 . . ?
C30A C31A H31A 120.0 . . ?
C32A C31A H31A 120.0 . . ?
C31A C32A C33A 120.0 . . ?
C31A C32A H32A 120.0 . . ?
C33A C32A H32A 120.0 . . ?
C32A C33A C28A 120.0 . . ?
C32A C33A H33A 120.0 . . ?
C28A C33A H33A 120.0 . . ?
Si1A C46A Mg 114.8(4) . . ?
Si1A C46A H46C 108.6 . . ?
Mg C46A H46C 108.6 . . ?
Si1A C46A H46D 108.6 . . ?
Mg C46A H46D 108.6 . . ?
H46C C46A H46D 107.6 . . ?
C46A Si1A C47A 113.7(6) . . ?
C46A Si1A C48A 105.7(5) . . ?
C47A Si1A C48A 107.4(6) . . ?
C46A Si1A C49A 114.3(4) . . ?
C47A Si1A C49A 109.1(5) . . ?
C48A Si1A C49A 106.2(5) . . ?
Si1A C48A H48D 109.5 . . ?
Si1A C48A H48E 109.5 . . ?
H48D C48A H48E 109.5 . . ?
Si1A C48A H48F 109.5 . . ?
H48D C48A H48F 109.5 . . ?
H48E C48A H48F 109.5 . . ?
Si1A C47A H47D 109.5 . . ?
Si1A C47A H47E 109.5 . . ?
H47D C47A H47E 109.5 . . ?
Si1A C47A H47F 109.5 . . ?
H47D C47A H47F 109.5 . . ?
H47E C47A H47F 109.5 . . ?
Si1A C49A H49D 109.5 . . ?
Si1A C49A H49E 109.5 . . ?
H49D C49A H49E 109.5 . . ?
Si1A C49A H49F 109.5 . . ?
H49D C49A H49F 109.5 . . ?
H49E C49A H49F 109.5 . . ?
C13 C15A H15D 109.5 . . ?
C13 C15A H15E 109.5 . . ?
H15D C15A H15E 109.5 . . ?
C13 C15A H15F 109.5 . . ?
H15D C15A H15F 109.5 . . ?
H15E C15A H15F 109.5 . . ?
C13 C14A H14D 109.5 . . ?
C13 C14A H14E 109.5 . . ?
H14D C14A H14E 109.5 . . ?
C13 C14A H14F 109.5 . . ?
H14D C14A H14F 109.5 . . ?
H14E C14A H14F 109.5 . . ?
C43 C44A H44D 109.5 . . ?
C43 C44A H44E 109.5 . . ?
H44D C44A H44E 109.5 . . ?
C43 C44A H44F 109.5 . . ?
H44D C44A H44F 109.5 . . ?
H44E C44A H44F 109.5 . . ?
C43 C45A H45D 109.5 . . ?
C43 C45A H45E 109.5 . . ?
H45D C45A H45E 109.5 . . ?
C43 C45A H45F 109.5 . . ?
H45D C45A H45F 109.5 . . ?
H45E C45A H45F 109.5 . . ?

loop_
_geom_bond_atom_site_label_1
_geom_bond_atom_site_label_2
_geom_bond_distance
_geom_bond_site_symmetry_2
_geom_bond_publ_flag
Mg N4 1.9922(16) . ?
Mg C46A 2.081(7) . ?
Mg N3 2.0832(14) . ?
Mg C46 2.100(9) . ?
Mg P1 2.8002(8) . ?
Si1 C46 1.786(9) . ?
Si1 C48 1.834(11) . ?
Si1 C47 1.874(10) . ?
Si1 C49 1.877(9) . ?
P1 N4 1.6732(14) . ?
P1 N3 1.7607(14) . ?
P1 C28 1.825(3) . ?
P1 C28A 1.902(5) . ?
N1 C1 1.375(2) . ?
N1 C2 1.394(2) . ?
N1 C4 1.446(2) . ?
N2 C1 1.380(2) . ?
N2 C3 1.397(2) . ?
N2 C16 1.455(2) . ?
N3 C1 1.307(2) . ?
N4 C34 1.423(2) . ?
C2 C3 1.324(3) . ?
C2 H2 0.9300 . ?
C3 H3 0.9300 . ?
C4 C5 1.391(3) . ?
C4 C9 1.398(3) . ?
C5 C6 1.397(3) . ?
C5 C13 1.507(3) . ?
C6 C7 1.367(4) . ?
C6 H6 0.9300 . ?
C7 C8 1.361(4) . ?
C7 H7 0.9300 . ?
C8 C9 1.389(3) . ?
C8 H8 0.9300 . ?
C9 C10 1.509(3) . ?
C10 C11 1.519(4) . ?
C10 C12 1.519(4) . ?
C10 H10 0.9800 . ?
C11 H11A 0.9600 . ?
C11 H11B 0.9600 . ?
C11 H11C 0.9600 . ?
C12 H12A 0.9600 . ?
C12 H12B 0.9600 . ?
C12 H12C 0.9600 . ?
C13 C14A 1.523(18) . ?
C13 C14 1.524(4) . ?
C13 C15A 1.525(17) . ?
C13 C15 1.549(4) . ?
C13 H13 0.9800 . ?
C13 H13A 0.9800 . ?
C14 H14A 0.9600 . ?
C14 H14B 0.9600 . ?
C14 H14C 0.9600 . ?
C15 H15A 0.9600 . ?
C15 H15B 0.9600 . ?
C15 H15C 0.9600 . ?
C16 C21 1.392(3) . ?
C16 C17 1.396(3) . ?
C17 C18 1.395(3) . ?
C17 C25 1.508(3) . ?
C18 C19 1.365(3) . ?
C18 H18 0.9300 . ?
C19 C20 1.362(3) . ?
C19 H19 0.9300 . ?
C20 C21 1.393(3) . ?
C20 H20 0.9300 . ?
C21 C22 1.516(3) . ?
C22 C24 1.516(3) . ?
C22 C23 1.526(3) . ?
C22 H22 0.9800 . ?
C23 H23A 0.9600 . ?
C23 H23B 0.9600 . ?
C23 H23C 0.9600 . ?
C24 H24A 0.9600 . ?
C24 H24B 0.9600 . ?
C24 H24C 0.9600 . ?
C25 C26 1.525(3) . ?
C25 C27 1.529(3) . ?
C25 H25 0.9800 . ?
C26 H26A 0.9600 . ?
C26 H26B 0.9600 . ?
C26 H26C 0.9600 . ?
C27 H27A 0.9600 . ?
C27 H27B 0.9600 . ?
C27 H27C 0.9600 . ?
C28 C29 1.3900 . ?
C28 C33 1.3900 . ?
C29 C30 1.3900 . ?
C29 H29 0.9300 . ?
C30 C31 1.3900 . ?
C30 H30 0.9300 . ?
C31 C32 1.3900 . ?
C31 H31 0.9300 . ?
C32 C33 1.3900 . ?
C32 H32 0.9300 . ?
C33 H33 0.9300 . ?
C34 C35 1.403(3) . ?
C34 C39 1.407(3) . ?
C35 C36 1.394(3) . ?
C35 C43 1.511(3) . ?
C36 C37 1.360(4) . ?
C36 H36 0.9300 . ?
C37 C38 1.358(4) . ?
C37 H37 0.9300 . ?
C38 C39 1.398(3) . ?
C38 H38 0.9300 . ?
C39 C40 1.504(3) . ?
C40 C42 1.519(4) . ?
C40 C41 1.540(3) . ?
C40 H40 0.9800 . ?
C41 H41A 0.9600 . ?
C41 H41B 0.9600 . ?
C41 H41C 0.9600 . ?
C42 H42A 0.9600 . ?
C42 H42B 0.9600 . ?
C42 H42C 0.9600 . ?
C43 C45A 1.506(14) . ?
C43 C44 1.517(5) . ?
C43 C44A 1.537(15) . ?
C43 C45 1.539(5) . ?
C43 H43 0.9800 . ?
C43 H43A 0.9800 . ?
C44 H44A 0.9600 . ?
C44 H44B 0.9600 . ?
C44 H44C 0.9600 . ?
C45 H45A 0.9600 . ?
C45 H45B 0.9600 . ?
C45 H45C 0.9600 . ?
C46 H46A 0.9700 . ?
C46 H46B 0.9700 . ?
C47 H47A 0.9600 . ?
C47 H47B 0.9600 . ?
C47 H47C 0.9600 . ?
C48 H48A 0.9600 . ?
C48 H48B 0.9600 . ?
C48 H48C 0.9600 . ?
C49 H49A 0.9600 . ?
C49 H49B 0.9600 . ?
C49 H49C 0.9600 . ?
C28A C29A 1.3900 . ?
C28A C33A 1.3900 . ?
C29A C30A 1.3900 . ?
C29A H29A 0.9300 . ?
C30A C31A 1.3900 . ?
C30A H30A 0.9300 . ?
C31A C32A 1.3900 . ?
C31A H31A 0.9300 . ?
C32A C33A 1.3900 . ?
C32A H32A 0.9300 . ?
C33A H33A 0.9300 . ?
C46A Si1A 1.806(7) . ?
C46A H46C 0.9700 . ?
C46A H46D 0.9700 . ?
Si1A C47A 1.857(9) . ?
Si1A C48A 1.869(8) . ?
Si1A C49A 1.871(7) . ?
C48A H48D 0.9600 . ?
C48A H48E 0.9600 . ?
C48A H48F 0.9600 . ?
C47A H47D 0.9600 . ?
C47A H47E 0.9600 . ?
C47A H47F 0.9600 . ?
C49A H49D 0.9600 . ?
C49A H49E 0.9600 . ?
C49A H49F 0.9600 . ?
C15A H15D 0.9600 . ?
C15A H15E 0.9600 . ?
C15A H15F 0.9600 . ?
C14A H14D 0.9600 . ?
C14A H14E 0.9600 . ?
C14A H14F 0.9600 . ?
C44A H44D 0.9600 . ?
C44A H44E 0.9600 . ?
C44A H44F 0.9600 . ?
C45A H45D 0.9600 . ?
C45A H45E 0.9600 . ?
C45A H45F 0.9600 . ?

loop_
_geom_torsion_atom_site_label_1
_geom_torsion_atom_site_label_2
_geom_torsion_atom_site_label_3
_geom_torsion_atom_site_label_4
_geom_torsion
_geom_torsion_site_symmetry_1
_geom_torsion_site_symmetry_2
_geom_torsion_site_symmetry_3
_geom_torsion_site_symmetry_4
_geom_torsion_publ_flag
N4 P1 N3 C1 -155.45(15) . . . . ?
C28 P1 N3 C1 98.1(3) . . . . ?
C28A P1 N3 C1 102.2(4) . . . . ?
Mg P1 N3 C1 -160.45(17) . . . . ?
N4 P1 N3 Mg 5.00(7) . . . . ?
C28 P1 N3 Mg -101.5(3) . . . . ?
C28A P1 N3 Mg -97.4(4) . . . . ?
N3 P1 N4 C34 153.59(15) . . . . ?
C28 P1 N4 C34 -103.7(3) . . . . ?
C28A P1 N4 C34 -110.5(4) . . . . ?
Mg P1 N4 C34 158.87(18) . . . . ?
N3 P1 N4 Mg -5.29(8) . . . . ?
C28 P1 N4 Mg 97.4(3) . . . . ?
C28A P1 N4 Mg 90.7(4) . . . . ?
P1 N3 C1 N1 163.26(13) . . . . ?
Mg N3 C1 N1 13.4(3) . . . . ?
P1 N3 C1 N2 -14.7(3) . . . . ?
Mg N3 C1 N2 -164.56(13) . . . . ?
C2 N1 C1 N3 -177.71(16) . . . . ?
C4 N1 C1 N3 3.9(3) . . . . ?
C2 N1 C1 N2 0.72(19) . . . . ?
C4 N1 C1 N2 -177.67(16) . . . . ?
C3 N2 C1 N3 177.39(18) . . . . ?
C16 N2 C1 N3 -24.7(3) . . . . ?
C3 N2 C1 N1 -0.87(19) . . . . ?
C16 N2 C1 N1 157.04(16) . . . . ?
C1 N1 C2 C3 -0.3(2) . . . . ?
C4 N1 C2 C3 178.15(17) . . . . ?
N1 C2 C3 N2 -0.3(2) . . . . ?
C1 N2 C3 C2 0.7(2) . . . . ?
C16 N2 C3 C2 -159.49(17) . . . . ?
C1 N1 C4 C5 -105.2(2) . . . . ?
C2 N1 C4 C5 76.6(2) . . . . ?
C1 N1 C4 C9 79.2(2) . . . . ?
C2 N1 C4 C9 -99.0(2) . . . . ?
C9 C4 C5 C6 0.3(3) . . . . ?
N1 C4 C5 C6 -175.16(18) . . . . ?
C9 C4 C5 C13 177.0(2) . . . . ?
N1 C4 C5 C13 1.6(3) . . . . ?
C4 C5 C6 C7 0.2(4) . . . . ?
C13 C5 C6 C7 -176.7(2) . . . . ?
C5 C6 C7 C8 -0.3(4) . . . . ?
C6 C7 C8 C9 -0.1(4) . . . . ?
C7 C8 C9 C4 0.5(3) . . . . ?
C7 C8 C9 C10 177.7(2) . . . . ?
C5 C4 C9 C8 -0.7(3) . . . . ?
N1 C4 C9 C8 174.82(18) . . . . ?
C5 C4 C9 C10 -177.8(2) . . . . ?
N1 C4 C9 C10 -2.3(3) . . . . ?
C8 C9 C10 C11 -86.0(3) . . . . ?
C4 C9 C10 C11 91.0(3) . . . . ?
C8 C9 C10 C12 39.8(3) . . . . ?
C4 C9 C10 C12 -143.2(2) . . . . ?
C4 C5 C13 C14A 85.7(18) . . . . ?
C6 C5 C13 C14A -97.7(18) . . . . ?
C4 C5 C13 C14 132.5(3) . . . . ?
C6 C5 C13 C14 -50.9(4) . . . . ?
C4 C5 C13 C15A -150.5(19) . . . . ?
C6 C5 C13 C15A 26.2(19) . . . . ?
C4 C5 C13 C15 -103.4(3) . . . . ?
C6 C5 C13 C15 73.2(3) . . . . ?
C1 N2 C16 C21 -78.8(2) . . . . ?
C3 N2 C16 C21 77.2(2) . . . . ?
C1 N2 C16 C17 108.6(2) . . . . ?
C3 N2 C16 C17 -95.4(2) . . . . ?
C21 C16 C17 C18 1.0(3) . . . . ?
N2 C16 C17 C18 173.21(17) . . . . ?
C21 C16 C17 C25 -175.09(18) . . . . ?
N2 C16 C17 C25 -2.9(3) . . . . ?
C16 C17 C18 C19 -0.9(3) . . . . ?
C25 C17 C18 C19 175.3(2) . . . . ?
C17 C18 C19 C20 0.8(4) . . . . ?
C18 C19 C20 C21 -0.6(4) . . . . ?
C17 C16 C21 C20 -0.9(3) . . . . ?
N2 C16 C21 C20 -173.18(17) . . . . ?
C17 C16 C21 C22 176.03(19) . . . . ?
N2 C16 C21 C22 3.8(3) . . . . ?
C19 C20 C21 C16 0.7(3) . . . . ?
C19 C20 C21 C22 -176.4(2) . . . . ?
C16 C21 C22 C24 132.4(2) . . . . ?
C20 C21 C22 C24 -50.7(3) . . . . ?
C16 C21 C22 C23 -102.6(2) . . . . ?
C20 C21 C22 C23 74.3(3) . . . . ?
C18 C17 C25 C26 45.7(3) . . . . ?
C16 C17 C25 C26 -138.3(2) . . . . ?
C18 C17 C25 C27 -77.6(3) . . . . ?
C16 C17 C25 C27 98.4(2) . . . . ?
N4 P1 C28 C29 132.8(4) . . . . ?
N3 P1 C28 C29 -131.4(4) . . . . ?
Mg P1 C28 C29 179.3(3) . . . . ?
N4 P1 C28 C33 -43.0(5) . . . . ?
N3 P1 C28 C33 52.8(5) . . . . ?
Mg P1 C28 C33 3.5(6) . . . . ?
C33 C28 C29 C30 0.0 . . . . ?
P1 C28 C29 C30 -175.9(7) . . . . ?
C28 C29 C30 C31 0.0 . . . . ?
C29 C30 C31 C32 0.0 . . . . ?
C30 C31 C32 C33 0.0 . . . . ?
C31 C32 C33 C28 0.0 . . . . ?
C29 C28 C33 C32 0.0 . . . . ?
P1 C28 C33 C32 175.5(8) . . . . ?
P1 N4 C34 C35 -86.2(2) . . . . ?
Mg N4 C34 C35 63.6(2) . . . . ?
P1 N4 C34 C39 98.52(19) . . . . ?
Mg N4 C34 C39 -111.8(2) . . . . ?
C39 C34 C35 C36 -1.3(3) . . . . ?
N4 C34 C35 C36 -176.73(19) . . . . ?
C39 C34 C35 C43 177.0(2) . . . . ?
N4 C34 C35 C43 1.6(3) . . . . ?
C34 C35 C36 C37 -0.2(4) . . . . ?
C43 C35 C36 C37 -178.6(3) . . . . ?
C35 C36 C37 C38 1.2(5) . . . . ?
C36 C37 C38 C39 -0.7(5) . . . . ?
C37 C38 C39 C34 -0.8(4) . . . . ?
C37 C38 C39 C40 179.2(3) . . . . ?
C35 C34 C39 C38 1.8(3) . . . . ?
N4 C34 C39 C38 177.2(2) . . . . ?
C35 C34 C39 C40 -178.2(2) . . . . ?
N4 C34 C39 C40 -2.8(3) . . . . ?
C38 C39 C40 C42 74.6(3) . . . . ?
C34 C39 C40 C42 -105.4(2) . . . . ?
C38 C39 C40 C41 -49.7(3) . . . . ?
C34 C39 C40 C41 130.3(2) . . . . ?
C36 C35 C43 C45A 77.6(13) . . . . ?
C34 C35 C43 C45A -100.8(13) . . . . ?
C36 C35 C43 C44 -76.4(5) . . . . ?
C34 C35 C43 C44 105.2(5) . . . . ?
C36 C35 C43 C44A -50.5(12) . . . . ?
C34 C35 C43 C44A 131.2(12) . . . . ?
C36 C35 C43 C45 46.2(6) . . . . ?
C34 C35 C43 C45 -132.1(5) . . . . ?
C48 Si1 C46 Mg -58.6(9) . . . . ?
C47 Si1 C46 Mg 59.9(8) . . . . ?
C49 Si1 C46 Mg 179.7(6) . . . . ?
C33A C28A C29A C30A 0.0 . . . . ?
P1 C28A C29A C30A -174.0(10) . . . . ?
C28A C29A C30A C31A 0.0 . . . . ?
C29A C30A C31A C32A 0.0 . . . . ?
C30A C31A C32A C33A 0.0 . . . . ?
C31A C32A C33A C28A 0.0 . . . . ?
C29A C28A C33A C32A 0.0 . . . . ?
P1 C28A C33A C32A 173.9(10) . . . . ?
Mg C46A Si1A C47A 56.6(7) . . . . ?
Mg C46A Si1A C48A -60.9(6) . . . . ?
Mg C46A Si1A C49A -177.3(5) . . . . ?
